data_4517131
loop_
_publ_author_name
'Chen, Bin'
'Zhang, Yunxing'
'Wu, Rui'
'Fang, Dongmei'
'Chen, Xiaozhen'
'Wang, Simin'
'Zhao, Yuqiong'
'Hu, Ping'
'Zhao, Ke-Qing'
'Wang, Bi-Qin'
'Cao, Peng'

_publ_section_title
;
 Modular Synthesis of 2,8-Dioxabicyclo[3.2.1]octanes by Sequential
 Catalysis
;
_journal_name_full 'ACS Catalysis'
_journal_page_first 11788
_journal_paper_doi 10.1021/acscatal.9b04183
_journal_year 2019
_chemical_formula_moiety 'C21 H24 O3'
_chemical_formula_sum 'C21 H24 O3'
_chemical_formula_weight 324.40
_space_group_crystal_system monoclinic
_space_group_IT_number 14
_space_group_name_Hall '-P 2ybc'
_space_group_name_H-M_alt 'P 1 21/c 1'
_atom_sites_solution_hydrogens geom
_atom_sites_solution_primary direct
_audit_creation_date 2019-05-13
_audit_creation_method
;
Olex2 1.2
(compiled 2018.05.29 svn.r3508 for OlexSys, GUI svn.r5506)
;
_cell_angle_alpha 90
_cell_angle_beta 91.423(8)
_cell_angle_gamma 90
_cell_formula_units_Z 4
_cell_length_a 5.8229(5)
_cell_length_b 19.461(2)
_cell_length_c 15.4449(18)
_cell_measurement_reflns_used 1478
_cell_measurement_temperature 293(2)
_cell_measurement_theta_max 28.6230
_cell_measurement_theta_min 3.8910
_cell_volume 1749.7(3)
_computing_cell_refinement
;
CrysAlisPro, Agilent Technologies,
Version 1.171.37.35 (release 13-08-2014 CrysAlis171 .NET)
(compiled Aug 13 2014,18:06:01)
;
_computing_data_collection
;
CrysAlisPro, Agilent Technologies,
Version 1.171.37.35 (release 13-08-2014 CrysAlis171 .NET)
(compiled Aug 13 2014,18:06:01)
;
_computing_data_reduction
;
CrysAlisPro, Agilent Technologies,
Version 1.171.37.35 (release 13-08-2014 CrysAlis171 .NET)
(compiled Aug 13 2014,18:06:01)
;
_computing_molecular_graphics 'Olex2 (Dolomanov et al., 2009)'
_computing_publication_material 'Olex2 (Dolomanov et al., 2009)'
_computing_structure_refinement 'ShelXL (Sheldrick, 2015)'
_computing_structure_solution 'ShelXS (Sheldrick, 2008)'
_diffrn_ambient_temperature 293.15
_diffrn_detector 'CCD plate'
_diffrn_detector_area_resol_mean 16.0874
_diffrn_detector_type Eos
_diffrn_measured_fraction_theta_full 0.998
_diffrn_measured_fraction_theta_max 0.999
_diffrn_measurement_details
;
#__ type_ start__ end____ width___ exp.time_
  1 omega  -43.00  -16.00   0.9000   17.5000
omega____ theta____ kappa____ phi______ frames
    -      -14.9669  -19.0000 -150.0000 30

#__ type_ start__ end____ width___ exp.time_
  2 omega  -82.00    4.40   0.9000   17.5000
omega____ theta____ kappa____ phi______ frames
    -      -14.9669  -38.0000 -180.0000 96

#__ type_ start__ end____ width___ exp.time_
  3 omega  -10.00   17.00   0.9000   17.5000
omega____ theta____ kappa____ phi______ frames
    -      -14.9669  -99.0000  -30.0000 30

#__ type_ start__ end____ width___ exp.time_
  4 omega  -23.00   47.20   0.9000   17.5000
omega____ theta____ kappa____ phi______ frames
    -       17.0762  -99.0000   90.0000 78
;
_diffrn_measurement_device 'four-circle diffractometer'
_diffrn_measurement_device_type 'Xcalibur, Eos'
_diffrn_measurement_method '\w scans'
_diffrn_orient_matrix_UB_11 0.0051180000
_diffrn_orient_matrix_UB_12 -0.0133114000
_diffrn_orient_matrix_UB_13 0.0427867000
_diffrn_orient_matrix_UB_21 0.0009128000
_diffrn_orient_matrix_UB_22 0.0339132000
_diffrn_orient_matrix_UB_23 0.0168043000
_diffrn_orient_matrix_UB_31 -0.1216941000
_diffrn_orient_matrix_UB_32 -0.0003158000
_diffrn_orient_matrix_UB_33 0.0007385000
_diffrn_radiation_monochromator graphite
_diffrn_radiation_probe x-ray
_diffrn_radiation_type MoK\a
_diffrn_radiation_wavelength 0.71073
_diffrn_reflns_av_R_equivalents 0.0322
_diffrn_reflns_av_unetI/netI 0.0787
_diffrn_reflns_Laue_measured_fraction_full 0.998
_diffrn_reflns_Laue_measured_fraction_max 0.999
_diffrn_reflns_limit_h_max 7
_diffrn_reflns_limit_h_min -6
_diffrn_reflns_limit_k_max 24
_diffrn_reflns_limit_k_min -15
_diffrn_reflns_limit_l_max 19
_diffrn_reflns_limit_l_min -16
_diffrn_reflns_number 7454
_diffrn_reflns_point_group_measured_fraction_full 0.998
_diffrn_reflns_point_group_measured_fraction_max 0.999
_diffrn_reflns_theta_full 25.242
_diffrn_reflns_theta_max 26.373
_diffrn_reflns_theta_min 3.369
_diffrn_source 'Enhance (Mo) X-ray Source'
_exptl_absorpt_coefficient_mu 0.081
_exptl_absorpt_correction_T_max 1.00000
_exptl_absorpt_correction_T_min 0.88950
_exptl_absorpt_correction_type multi-scan
_exptl_absorpt_process_details
;
CrysAlisPro, Agilent Technologies,
Version 1.171.37.35 (release 13-08-2014 CrysAlis171 .NET)
(compiled Aug 13 2014,18:06:01)
Empirical absorption correction using spherical harmonics,
 implemented in SCALE3 ABSPACK scaling algorithm.
;
_exptl_crystal_density_diffrn 1.232
_exptl_crystal_density_method 'not measured'
_exptl_crystal_description block
_exptl_crystal_F_000 696
_exptl_crystal_size_max 0.35
_exptl_crystal_size_mid 0.3
_exptl_crystal_size_min 0.25
_refine_diff_density_max 0.153
_refine_diff_density_min -0.189
_refine_diff_density_rms 0.039
_refine_ls_extinction_method none
_refine_ls_goodness_of_fit_ref 0.992
_refine_ls_hydrogen_treatment constr
_refine_ls_matrix_type full
_refine_ls_number_parameters 219
_refine_ls_number_reflns 3576
_refine_ls_number_restraints 0
_refine_ls_restrained_S_all 0.992
_refine_ls_R_factor_all 0.1191
_refine_ls_R_factor_gt 0.0536
_refine_ls_shift/su_max 0.001
_refine_ls_shift/su_mean 0.000
_refine_ls_structure_factor_coef Fsqd
_refine_ls_weighting_details 'w=1/[\s^2^(Fo^2^)+(0.0293P)^2^] where P=(Fo^2^+2Fc^2^)/3'
_refine_ls_weighting_scheme calc
_refine_ls_wR_factor_gt 0.0933
_refine_ls_wR_factor_ref 0.1191
_reflns_Friedel_coverage 0.000
_reflns_number_gt 1847
_reflns_number_total 3576
_reflns_threshold_expression 'I > 2\s(I)'
_cod_data_source_file cs9b04183_si_002.cif
_cod_data_source_block 190513_s3_cp
_cod_database_code 4517131
_shelx_shelxl_version_number 2014/7
_chemical_oxdiff_formula c12h12n2o3
_shelx_space_group_comment
;
The symmetry employed for this shelxl refinement is uniquely defined
by the following loop, which should always be used as a source of
symmetry information in preference to the above space-group names.
They are only intended as comments.
;
_shelx_estimated_absorpt_t_max 0.980
_shelx_estimated_absorpt_t_min 0.972
_reflns_odcompleteness_completeness 99.76
_reflns_odcompleteness_iscentric 1
_reflns_odcompleteness_theta 26.32
_olex2_refinement_description
;
1. Fixed Uiso
 At 1.2 times of:
  All C(H) groups, All C(H,H) groups
 At 1.5 times of:
  All C(H,H,H) groups, All O(H) groups
2.a Ternary CH refined with riding coordinates:
 C1(H1), C4(H4)
2.b Secondary CH2 refined with riding coordinates:
 C2(H2A,H2B), C5(H5A,H5B), C14(H14A,H14B), C15(H15A,H15B)
2.c Aromatic/amide H refined with riding coordinates:
 C8(H8), C9(H9), C10(H10), C11(H11), C12(H12), C17(H17), C18(H18), C19(H19),
 C20(H20), C21(H21)
2.d Idealised Me refined as rotating group:
 C13(H13A,H13B,H13C)
2.e Idealised tetrahedral OH refined as rotating group:
 O3(H3)
;
_olex2_submission_special_instructions 'No special instructions were received'

loop_
_space_group_symop_operation_xyz
'x, y, z'
'-x, y+1/2, -z+1/2'
'-x, -y, -z'
'x, -y-1/2, z-1/2'

loop_
_atom_site_label
_atom_site_type_symbol
_atom_site_fract_x
_atom_site_fract_y
_atom_site_fract_z
_atom_site_U_iso_or_equiv
_atom_site_adp_type
_atom_site_occupancy
_atom_site_site_symmetry_order
_atom_site_calc_flag
_atom_site_refinement_flags_posn
O1 O -0.01961(19) 0.40470(7) 0.76113(9) 0.0357(4) Uani 1 1 d .
O2 O -0.0677(2) 0.46219(7) 0.62995(9) 0.0391(4) Uani 1 1 d .
O3 O 0.5003(2) 0.40209(10) 0.81356(10) 0.0609(5) Uani 1 1 d .
H3 H 0.6303 0.3986 0.7948 0.091 Uiso 1 1 calc GR
C1 C 0.0218(3) 0.52626(11) 0.66205(14) 0.0372(5) Uani 1 1 d .
H1 H 0.1782 0.5321 0.6412 0.045 Uiso 1 1 calc R
C2 C 0.0310(3) 0.52592(11) 0.76130(14) 0.0414(6) Uani 1 1 d .
H2A H 0.1253 0.5639 0.7820 0.050 Uiso 1 1 calc R
H2B H -0.1226 0.5323 0.7828 0.050 Uiso 1 1 calc R
C3 C 0.1296(3) 0.45872(11) 0.79645(14) 0.0365(5) Uani 1 1 d .
C4 C 0.3636(3) 0.44291(12) 0.75592(14) 0.0413(6) Uani 1 1 d .
H4 H 0.4437 0.4857 0.7423 0.050 Uiso 1 1 calc R
C5 C 0.2943(3) 0.40481(12) 0.67259(14) 0.0424(6) Uani 1 1 d .
H5A H 0.3560 0.3585 0.6732 0.051 Uiso 1 1 calc R
H5B H 0.3507 0.4288 0.6223 0.051 Uiso 1 1 calc R
C6 C 0.0312(3) 0.40331(11) 0.67067(14) 0.0346(5) Uani 1 1 d .
C7 C -0.1262(3) 0.58325(12) 0.62530(14) 0.0395(6) Uani 1 1 d .
C8 C -0.0565(4) 0.65098(12) 0.63492(16) 0.0543(7) Uani 1 1 d .
H8 H 0.0846 0.6605 0.6618 0.065 Uiso 1 1 calc R
C9 C -0.1927(5) 0.70449(14) 0.60524(17) 0.0676(8) Uani 1 1 d .
H9 H -0.1448 0.7497 0.6133 0.081 Uiso 1 1 calc R
C10 C -0.4001(5) 0.69083(16) 0.56364(18) 0.0705(9) Uani 1 1 d .
H10 H -0.4918 0.7267 0.5430 0.085 Uiso 1 1 calc R
C11 C -0.4699(4) 0.62432(16) 0.55291(16) 0.0632(8) Uani 1 1 d .
H11 H -0.6099 0.6151 0.5250 0.076 Uiso 1 1 calc R
C12 C -0.3346(3) 0.57042(13) 0.58310(15) 0.0485(7) Uani 1 1 d .
H12 H -0.3840 0.5254 0.5750 0.058 Uiso 1 1 calc R
C13 C 0.1254(4) 0.45456(13) 0.89393(14) 0.0531(7) Uani 1 1 d .
H13A H -0.0258 0.4656 0.9131 0.080 Uiso 1 1 calc GR
H13B H 0.2340 0.4866 0.9185 0.080 Uiso 1 1 calc GR
H13C H 0.1654 0.4089 0.9122 0.080 Uiso 1 1 calc GR
C14 C -0.0863(3) 0.34266(11) 0.62854(15) 0.0416(6) Uani 1 1 d .
H14A H -0.0473 0.3419 0.5678 0.050 Uiso 1 1 calc R
H14B H -0.2510 0.3493 0.6313 0.050 Uiso 1 1 calc R
C15 C -0.0274(4) 0.27325(12) 0.66770(18) 0.0646(8) Uani 1 1 d .
H15A H 0.1244 0.2596 0.6497 0.077 Uiso 1 1 calc R
H15B H -0.0231 0.2771 0.7303 0.077 Uiso 1 1 calc R
C16 C -0.1978(4) 0.21881(12) 0.64105(16) 0.0472(6) Uani 1 1 d .
C17 C -0.3821(4) 0.20432(13) 0.69253(16) 0.0560(7) Uani 1 1 d .
H17 H -0.3977 0.2279 0.7444 0.067 Uiso 1 1 calc R
C18 C -0.5426(4) 0.15589(14) 0.6688(2) 0.0649(8) Uani 1 1 d .
H18 H -0.6633 0.1463 0.7052 0.078 Uiso 1 1 calc R
C19 C -0.5262(4) 0.12204(14) 0.5928(2) 0.0673(8) Uani 1 1 d .
H19 H -0.6363 0.0895 0.5768 0.081 Uiso 1 1 calc R
C20 C -0.3476(5) 0.13557(14) 0.53937(18) 0.0653(8) Uani 1 1 d .
H20 H -0.3375 0.1128 0.4867 0.078 Uiso 1 1 calc R
C21 C -0.1815(4) 0.18348(14) 0.56409(17) 0.0578(7) Uani 1 1 d .
H21 H -0.0582 0.1918 0.5284 0.069 Uiso 1 1 calc R

loop_
_atom_site_aniso_label
_atom_site_aniso_U_11
_atom_site_aniso_U_22
_atom_site_aniso_U_33
_atom_site_aniso_U_23
_atom_site_aniso_U_13
_atom_site_aniso_U_12
O1 0.0254(7) 0.0460(10) 0.0358(9) 0.0027(8) 0.0022(6) -0.0031(7)
O2 0.0382(8) 0.0391(9) 0.0394(9) 0.0002(8) -0.0079(6) 0.0051(7)
O3 0.0315(8) 0.0919(14) 0.0590(12) 0.0244(11) -0.0052(7) 0.0098(9)
C1 0.0296(11) 0.0396(13) 0.0425(15) 0.0028(12) -0.0004(9) 0.0000(10)
C2 0.0367(12) 0.0452(15) 0.0421(15) 0.0000(12) -0.0026(10) -0.0011(11)
C3 0.0268(11) 0.0474(14) 0.0352(14) -0.0020(12) -0.0010(9) -0.0035(11)
C4 0.0292(11) 0.0528(15) 0.0416(15) 0.0142(13) -0.0034(10) -0.0025(11)
C5 0.0288(11) 0.0516(15) 0.0470(15) 0.0039(13) 0.0043(10) 0.0055(11)
C6 0.0277(11) 0.0396(13) 0.0365(14) 0.0037(11) -0.0008(9) 0.0048(10)
C7 0.0400(13) 0.0454(15) 0.0333(14) 0.0045(12) 0.0032(10) 0.0062(11)
C8 0.0610(16) 0.0469(16) 0.0547(18) 0.0052(14) -0.0032(12) 0.0007(13)
C9 0.095(2) 0.0453(16) 0.064(2) 0.0132(15) 0.0091(16) 0.0128(16)
C10 0.081(2) 0.073(2) 0.058(2) 0.0247(17) 0.0065(15) 0.0345(18)
C11 0.0544(15) 0.080(2) 0.0552(19) 0.0151(17) -0.0039(13) 0.0181(16)
C12 0.0426(13) 0.0564(17) 0.0463(16) 0.0121(13) -0.0012(11) 0.0064(12)
C13 0.0524(14) 0.0690(19) 0.0379(15) 0.0031(14) 0.0012(11) -0.0038(13)
C14 0.0384(12) 0.0413(14) 0.0447(15) -0.0007(12) -0.0051(10) 0.0045(11)
C15 0.0597(15) 0.0447(16) 0.088(2) 0.0053(16) -0.0294(14) -0.0007(13)
C16 0.0438(14) 0.0389(14) 0.0583(17) -0.0012(13) -0.0099(12) 0.0060(12)
C17 0.0633(16) 0.0511(16) 0.0533(18) -0.0064(14) -0.0024(14) 0.0134(14)
C18 0.0537(16) 0.0625(19) 0.079(2) 0.0034(17) 0.0077(15) 0.0045(15)
C19 0.0546(17) 0.0567(19) 0.090(2) -0.0015(18) -0.0139(16) -0.0046(14)
C20 0.085(2) 0.0546(18) 0.0555(19) -0.0107(15) -0.0076(16) 0.0130(16)
C21 0.0528(15) 0.0558(17) 0.065(2) 0.0044(16) 0.0094(14) 0.0049(14)

loop_
_atom_type_symbol
_atom_type_description
_atom_type_scat_dispersion_real
_atom_type_scat_dispersion_imag
_atom_type_scat_source
C C 0.0033 0.0016 'International Tables Vol C Tables 4.2.6.8 and 6.1.1.4'
H H 0.0000 0.0000 'International Tables Vol C Tables 4.2.6.8 and 6.1.1.4'
O O 0.0106 0.0060 'International Tables Vol C Tables 4.2.6.8 and 6.1.1.4'

loop_
_geom_angle_atom_site_label_1
_geom_angle_atom_site_label_2
_geom_angle_atom_site_label_3
_geom_angle
C6 O1 C3 103.99(14)
C6 O2 C1 114.07(15)
C4 O3 H3 109.5
O2 C1 H1 108.6
O2 C1 C2 110.20(17)
O2 C1 C7 108.07(16)
C2 C1 H1 108.6
C7 C1 H1 108.6
C7 C1 C2 112.68(17)
C1 C2 H2A 109.4
C1 C2 H2B 109.4
H2A C2 H2B 108.0
C3 C2 C1 111.34(18)
C3 C2 H2A 109.4
C3 C2 H2B 109.4
O1 C3 C2 105.63(16)
O1 C3 C4 103.17(16)
O1 C3 C13 108.05(17)
C2 C3 C4 110.81(17)
C13 C3 C2 112.75(18)
C13 C3 C4 115.47(17)
O3 C4 C3 110.08(17)
O3 C4 H4 110.3
O3 C4 C5 112.80(19)
C3 C4 H4 110.3
C5 C4 C3 102.73(15)
C5 C4 H4 110.3
C4 C5 H5A 110.6
C4 C5 H5B 110.6
C4 C5 C6 105.56(16)
H5A C5 H5B 108.8
C6 C5 H5A 110.6
C6 C5 H5B 110.6
O1 C6 C5 102.19(16)
O1 C6 C14 109.46(17)
O2 C6 O1 108.91(15)
O2 C6 C5 112.77(16)
O2 C6 C14 105.43(16)
C14 C6 C5 117.86(17)
C8 C7 C1 119.8(2)
C8 C7 C12 118.2(2)
C12 C7 C1 122.0(2)
C7 C8 H8 119.4
C9 C8 C7 121.2(2)
C9 C8 H8 119.4
C8 C9 H9 120.0
C10 C9 C8 119.9(3)
C10 C9 H9 120.0
C9 C10 H10 120.2
C11 C10 C9 119.6(3)
C11 C10 H10 120.2
C10 C11 H11 119.6
C10 C11 C12 120.8(3)
C12 C11 H11 119.6
C7 C12 H12 119.8
C11 C12 C7 120.4(2)
C11 C12 H12 119.8
C3 C13 H13A 109.5
C3 C13 H13B 109.5
C3 C13 H13C 109.5
H13A C13 H13B 109.5
H13A C13 H13C 109.5
H13B C13 H13C 109.5
C6 C14 H14A 108.4
C6 C14 H14B 108.4
C6 C14 C15 115.51(18)
H14A C14 H14B 107.5
C15 C14 H14A 108.4
C15 C14 H14B 108.4
C14 C15 H15A 109.2
C14 C15 H15B 109.2
H15A C15 H15B 107.9
C16 C15 C14 112.20(18)
C16 C15 H15A 109.2
C16 C15 H15B 109.2
C17 C16 C15 120.3(2)
C21 C16 C15 121.9(2)
C21 C16 C17 117.8(2)
C16 C17 H17 119.3
C18 C17 C16 121.4(2)
C18 C17 H17 119.3
C17 C18 H18 119.8
C19 C18 C17 120.3(3)
C19 C18 H18 119.8
C18 C19 H19 120.0
C18 C19 C20 120.1(3)
C20 C19 H19 120.0
C19 C20 H20 120.1
C19 C20 C21 119.8(3)
C21 C20 H20 120.1
C16 C21 C20 120.6(2)
C16 C21 H21 119.7
C20 C21 H21 119.7

loop_
_geom_bond_atom_site_label_1
_geom_bond_atom_site_label_2
_geom_bond_distance
O1 C3 1.461(2)
O1 C6 1.436(2)
O2 C1 1.435(2)
O2 C6 1.422(2)
O3 H3 0.8200
O3 C4 1.422(2)
C1 H1 0.9800
C1 C2 1.532(3)
C1 C7 1.507(3)
C2 H2A 0.9700
C2 H2B 0.9700
C2 C3 1.523(3)
C3 C4 1.544(3)
C3 C13 1.509(3)
C4 H4 0.9800
C4 C5 1.531(3)
C5 H5A 0.9700
C5 H5B 0.9700
C5 C6 1.531(2)
C6 C14 1.504(3)
C7 C8 1.386(3)
C7 C12 1.386(3)
C8 H8 0.9300
C8 C9 1.381(3)
C9 H9 0.9300
C9 C10 1.380(3)
C10 H10 0.9300
C10 C11 1.366(4)
C11 H11 0.9300
C11 C12 1.386(3)
C12 H12 0.9300
C13 H13A 0.9600
C13 H13B 0.9600
C13 H13C 0.9600
C14 H14A 0.9700
C14 H14B 0.9700
C14 C15 1.516(3)
C15 H15A 0.9700
C15 H15B 0.9700
C15 C16 1.502(3)
C16 C17 1.381(3)
C16 C21 1.379(3)
C17 H17 0.9300
C17 C18 1.370(3)
C18 H18 0.9300
C18 C19 1.351(3)
C19 H19 0.9300
C19 C20 1.369(3)
C20 H20 0.9300
C20 C21 1.390(3)
C21 H21 0.9300

loop_
_geom_torsion_atom_site_label_1
_geom_torsion_atom_site_label_2
_geom_torsion_atom_site_label_3
_geom_torsion_atom_site_label_4
_geom_torsion
O1 C3 C4 O3 -94.5(2)
O1 C3 C4 C5 25.9(2)
O1 C6 C14 C15 -56.9(2)
O2 C1 C2 C3 45.0(2)
O2 C1 C7 C8 -169.79(19)
O2 C1 C7 C12 11.5(3)
O2 C6 C14 C15 -173.90(18)
O3 C4 C5 C6 119.82(17)
C1 O2 C6 O1 62.19(19)
C1 O2 C6 C5 -50.5(2)
C1 O2 C6 C14 179.57(15)
C1 C2 C3 O1 -58.09(19)
C1 C2 C3 C4 53.0(2)
C1 C2 C3 C13 -175.87(17)
C1 C7 C8 C9 -177.2(2)
C1 C7 C12 C11 177.6(2)
C2 C1 C7 C8 68.2(3)
C2 C1 C7 C12 -110.5(2)
C2 C3 C4 O3 152.85(19)
C2 C3 C4 C5 -86.8(2)
C3 O1 C6 O2 -73.38(17)
C3 O1 C6 C5 46.13(18)
C3 O1 C6 C14 171.82(15)
C3 C4 C5 C6 1.3(2)
C4 C5 C6 O1 -28.5(2)
C4 C5 C6 O2 88.3(2)
C4 C5 C6 C14 -148.48(19)
C5 C6 C14 C15 59.2(3)
C6 O1 C3 C2 70.57(17)
C6 O1 C3 C4 -45.81(19)
C6 O1 C3 C13 -168.54(16)
C6 O2 C1 C2 -46.4(2)
C6 O2 C1 C7 -169.97(15)
C6 C14 C15 C16 163.11(19)
C7 C1 C2 C3 165.78(17)
C7 C8 C9 C10 -1.3(4)
C8 C7 C12 C11 -1.1(3)
C8 C9 C10 C11 0.6(4)
C9 C10 C11 C12 -0.2(4)
C10 C11 C12 C7 0.4(4)
C12 C7 C8 C9 1.5(4)
C13 C3 C4 O3 23.1(3)
C13 C3 C4 C5 143.5(2)
C14 C15 C16 C17 -93.6(3)
C14 C15 C16 C21 84.2(3)
C15 C16 C17 C18 178.7(2)
C15 C16 C21 C20 -177.1(2)
C16 C17 C18 C19 -1.5(4)
C17 C16 C21 C20 0.7(4)
C17 C18 C19 C20 0.6(4)
C18 C19 C20 C21 0.9(4)
C19 C20 C21 C16 -1.6(4)
C21 C16 C17 C18 0.8(4)
